data_7152498
loop_
_publ_author_name
'Gregg, Claire'
'Perkins, Michael V.'

_publ_section_title
;
 Total synthesis and structural elucidation of ent-micropyrone and
 (+)-ascosalipyrone.
;
_journal_issue 32
_journal_name_full 'Organic &amp; biomolecular chemistry'
_journal_page_first 6547
_journal_page_last 6553
_journal_paper_doi 10.1039/c2ob25501d
_journal_volume 10
_journal_year 2012
_chemical_absolute_configuration syn
_chemical_formula_sum 'C14 H20 O4'
_chemical_formula_weight 252.30
_chemical_name_systematic
;
?
;
_space_group_IT_number 19
_symmetry_cell_setting orthorhombic
_symmetry_space_group_name_Hall 'P 2ac 2ab'
_symmetry_space_group_name_H-M 'P 21 21 21'
_atom_sites_solution_hydrogens geom
_atom_sites_solution_primary direct
_atom_sites_solution_secondary difmap
_audit_creation_method SHELXL-97
_cell_angle_alpha 90.00
_cell_angle_beta 90.00
_cell_angle_gamma 90.00
_cell_formula_units_Z 4
_cell_length_a 8.1642(3)
_cell_length_b 12.0184(5)
_cell_length_c 14.2772(5)
_cell_measurement_reflns_used 5417
_cell_measurement_temperature 150(2)
_cell_measurement_theta_max 29.8536
_cell_measurement_theta_min 2.2106
_cell_volume 1400.89(9)
_computing_cell_refinement
;
CrysAlisPro, Oxford Diffraction Ltd.,
Version 1.171.33.55 (release 05-01-2010 CrysAlis171 .NET)
(compiled Jan 5 2010,16:28:46)
;
_computing_data_collection
;
CrysAlisPro, Oxford Diffraction Ltd.,
Version 1.171.33.55 (release 05-01-2010 CrysAlis171 .NET)
(compiled Jan 5 2010,16:28:46)
;
_computing_data_reduction
;
CrysAlisPro, Oxford Diffraction Ltd.,
Version 1.171.33.55 (release 05-01-2010 CrysAlis171 .NET)
(compiled Jan 5 2010,16:28:46)
;
_computing_molecular_graphics 'X-Seed (Barbour, 2003)'
_computing_structure_refinement 'SHELXL-97 (Sheldrick, 1997)'
_computing_structure_solution 'SHELXS-97 (Sheldrick, 1990)'
_diffrn_ambient_temperature 150(2)
_diffrn_detector_area_resol_mean 16.2413
_diffrn_measured_fraction_theta_full 1.000
_diffrn_measured_fraction_theta_max 0.924
_diffrn_measurement_device_type 'Xcalibur, Eos'
_diffrn_measurement_method '\w scans'
_diffrn_radiation_monochromator graphite
_diffrn_radiation_source 'Enhance (Mo) X-ray Source'
_diffrn_radiation_type 'Mo K\a'
_diffrn_radiation_wavelength 0.7107
_diffrn_reflns_av_R_equivalents 0.0219
_diffrn_reflns_av_sigmaI/netI 0.0393
_diffrn_reflns_limit_h_max 11
_diffrn_reflns_limit_h_min -11
_diffrn_reflns_limit_k_max 16
_diffrn_reflns_limit_k_min -15
_diffrn_reflns_limit_l_max 19
_diffrn_reflns_limit_l_min -19
_diffrn_reflns_number 10454
_diffrn_reflns_theta_full 26.00
_diffrn_reflns_theta_max 29.92
_diffrn_reflns_theta_min 2.22
_exptl_absorpt_coefficient_mu 0.087
_exptl_absorpt_correction_T_max 1.00000
_exptl_absorpt_correction_T_min 0.98666
_exptl_absorpt_correction_type multi-scan
_exptl_absorpt_process_details
;
CrysAlisPro, Oxford Diffraction Ltd.,
Version 1.171.33.55 (release 05-01-2010 CrysAlis171 .NET)
(compiled Jan 5 2010,16:28:46)
Empirical absorption correction using spherical harmonics,
implemented in SCALE3 ABSPACK scaling algorithm.
;
_exptl_crystal_colour colourless
_exptl_crystal_density_diffrn 1.196
_exptl_crystal_density_method 'not measured'
_exptl_crystal_description block
_exptl_crystal_F_000 544
_exptl_crystal_size_max 0.26
_exptl_crystal_size_mid 0.13
_exptl_crystal_size_min 0.08
_refine_diff_density_max 0.216
_refine_diff_density_min -0.198
_refine_diff_density_rms 0.038
_refine_ls_abs_structure_details 'Flack H D (1983), Acta Cryst. A39, 876-881'
_refine_ls_abs_structure_Flack 0.9(8)
_refine_ls_extinction_method none
_refine_ls_goodness_of_fit_ref 0.973
_refine_ls_hydrogen_treatment constr
_refine_ls_matrix_type full
_refine_ls_number_parameters 169
_refine_ls_number_reflns 3600
_refine_ls_number_restraints 0
_refine_ls_restrained_S_all 0.973
_refine_ls_R_factor_all 0.0487
_refine_ls_R_factor_gt 0.0374
_refine_ls_shift/su_max 0.001
_refine_ls_shift/su_mean 0.000
_refine_ls_structure_factor_coef Fsqd
_refine_ls_weighting_details 'calc w=1/[\s^2^(Fo^2^)+(0.0567P)^2^+0.0000P] where P=(Fo^2^+2Fc^2^)/3'
_refine_ls_weighting_scheme calc
_refine_ls_wR_factor_gt 0.0907
_refine_ls_wR_factor_ref 0.0935
_reflns_number_gt 2916
_reflns_number_total 3600
_reflns_threshold_expression >2sigma(I)
_cod_data_source_file c2ob25501d.txt
_cod_data_source_block g:\cg7157~1\cg71572
_cod_original_sg_symbol_H-M P212121
_cod_database_code 7152498

loop_
_symmetry_equiv_pos_as_xyz
'x, y, z'
'-x+1/2, -y, z+1/2'
'x+1/2, -y+1/2, -z'
'-x, y+1/2, -z+1/2'

loop_
_atom_site_label
_atom_site_type_symbol
_atom_site_fract_x
_atom_site_fract_y
_atom_site_fract_z
_atom_site_U_iso_or_equiv
_atom_site_adp_type
_atom_site_occupancy
_atom_site_symmetry_multiplicity
_atom_site_calc_flag
_atom_site_refinement_flags
O1 O 0.82913(12) 1.00271(8) 0.83739(6) 0.0200(2) Uani 1 1 d .
O7 O 0.95125(12) 1.00410(8) 0.70003(7) 0.0241(2) Uani 1 1 d .
O9 O 0.90502(12) 0.67315(8) 0.87828(7) 0.0233(2) Uani 1 1 d .
H9 H 0.9567 0.6423 0.8345 0.028 Uiso 1 1 calc R
C4 C 0.88805(16) 0.78163(11) 0.85956(9) 0.0175(3) Uani 1 1 d .
C3 C 0.94393(16) 0.83181(11) 0.77969(8) 0.0183(3) Uani 1 1 d .
C2 C 0.91188(17) 0.94746(11) 0.76771(9) 0.0180(3) Uani 1 1 d .
C5 C 0.80523(16) 0.84257(11) 0.93257(9) 0.0187(3) Uani 1 1 d .
C6 C 0.77815(16) 0.95130(11) 0.91808(9) 0.0169(3) Uani 1 1 d .
C11 C 0.69765(17) 1.03470(11) 0.98184(9) 0.0203(3) Uani 1 1 d .
H11 H 0.6406 0.9929 1.0328 0.024 Uiso 1 1 calc R
O17 O 0.58282(14) 1.19878(9) 0.91382(9) 0.0376(3) Uani 1 1 d .
C10 C 0.7607(2) 0.78227(13) 1.02129(10) 0.0306(4) Uani 1 1 d .
H10A H 0.7178 0.8356 1.0671 0.046 Uiso 1 1 calc R
H10B H 0.8583 0.7459 1.0469 0.046 Uiso 1 1 calc R
H10C H 0.6770 0.7261 1.0077 0.046 Uiso 1 1 calc R
C8 C 1.03773(19) 0.77333(12) 0.70439(10) 0.0263(3) Uani 1 1 d .
H8A H 0.9631 0.7527 0.6535 0.039 Uiso 1 1 calc R
H8B H 1.0885 0.7061 0.7302 0.039 Uiso 1 1 calc R
H8C H 1.1231 0.8229 0.6801 0.039 Uiso 1 1 calc R
C12 C 0.56797(18) 1.10003(12) 0.92672(9) 0.0238(3) Uani 1 1 d .
C16 C 0.8243(2) 1.11109(14) 1.02724(11) 0.0305(4) Uani 1 1 d .
H16A H 0.8806 1.1541 0.9786 0.046 Uiso 1 1 calc R
H16B H 0.9044 1.0662 1.0617 0.046 Uiso 1 1 calc R
H16C H 0.7693 1.1621 1.0706 0.046 Uiso 1 1 calc R
C13 C 0.41868(19) 1.03709(14) 0.89482(12) 0.0364(4) Uani 1 1 d .
H13 H 0.4491 0.9571 0.8865 0.044 Uiso 1 1 calc R
C18 C 0.2875(2) 1.04516(15) 0.97189(15) 0.0404(4) Uani 1 1 d .
H18A H 0.2588 1.1234 0.9821 0.061 Uiso 1 1 calc R
H18B H 0.3304 1.0134 1.0301 0.061 Uiso 1 1 calc R
H18C H 0.1897 1.0039 0.9525 0.061 Uiso 1 1 calc R
C14 C 0.3540(2) 1.0814(2) 0.80188(14) 0.0569(6) Uani 1 1 d .
H14A H 0.2470 1.0461 0.7884 0.068 Uiso 1 1 calc R
H14B H 0.3358 1.1625 0.8076 0.068 Uiso 1 1 calc R
C15 C 0.4693(3) 1.0597(4) 0.72027(16) 0.1132(15) Uani 1 1 d .
H15A H 0.5014 0.9811 0.7200 0.170 Uiso 1 1 calc R
H15B H 0.5672 1.1063 0.7269 0.170 Uiso 1 1 calc R
H15C H 0.4138 1.0778 0.6613 0.170 Uiso 1 1 calc R

loop_
_atom_site_aniso_label
_atom_site_aniso_U_11
_atom_site_aniso_U_22
_atom_site_aniso_U_33
_atom_site_aniso_U_23
_atom_site_aniso_U_13
_atom_site_aniso_U_12
O1 0.0268(5) 0.0144(5) 0.0187(4) 0.0008(4) 0.0027(4) 0.0018(4)
O7 0.0370(6) 0.0169(5) 0.0185(4) 0.0012(4) 0.0045(5) -0.0023(5)
O9 0.0324(6) 0.0145(5) 0.0229(5) 0.0016(4) 0.0063(4) 0.0050(4)
C4 0.0172(7) 0.0145(7) 0.0207(6) 0.0002(5) -0.0025(5) 0.0014(6)
C3 0.0206(7) 0.0162(7) 0.0182(6) -0.0021(5) 0.0009(6) 0.0000(6)
C2 0.0210(6) 0.0173(7) 0.0157(6) -0.0022(5) 0.0005(5) -0.0011(6)
C5 0.0174(6) 0.0209(7) 0.0180(6) 0.0017(5) 0.0010(5) 0.0004(6)
C6 0.0175(6) 0.0181(7) 0.0152(6) 0.0003(5) 0.0009(5) -0.0004(6)
C11 0.0244(7) 0.0181(7) 0.0184(6) -0.0019(5) 0.0035(6) 0.0007(6)
O17 0.0376(7) 0.0230(6) 0.0524(7) 0.0067(5) 0.0037(6) 0.0093(5)
C10 0.0428(9) 0.0231(7) 0.0259(7) 0.0063(6) 0.0134(7) 0.0081(7)
C8 0.0356(9) 0.0196(7) 0.0235(7) 0.0008(6) 0.0103(7) 0.0020(7)
C12 0.0253(7) 0.0237(8) 0.0224(7) -0.0044(6) 0.0059(6) 0.0084(6)
C16 0.0334(8) 0.0305(8) 0.0276(7) -0.0102(7) -0.0017(7) -0.0006(7)
C13 0.0281(8) 0.0327(9) 0.0483(9) -0.0136(8) -0.0051(8) 0.0100(8)
C18 0.0277(8) 0.0342(9) 0.0593(11) 0.0091(9) 0.0044(8) 0.0025(7)
C14 0.0355(10) 0.0929(17) 0.0423(10) -0.0187(11) -0.0117(9) 0.0180(11)
C15 0.0697(17) 0.235(5) 0.0354(12) -0.0227(18) -0.0089(12) 0.065(2)

loop_
_atom_type_symbol
_atom_type_description
_atom_type_scat_dispersion_real
_atom_type_scat_dispersion_imag
_atom_type_scat_source
C C 0.0033 0.0016 'International Tables Vol C Tables 4.2.6.8 and 6.1.1.4'
H H 0.0000 0.0000 'International Tables Vol C Tables 4.2.6.8 and 6.1.1.4'
O O 0.0106 0.0060 'International Tables Vol C Tables 4.2.6.8 and 6.1.1.4'

loop_
_geom_angle_atom_site_label_1
_geom_angle_atom_site_label_2
_geom_angle_atom_site_label_3
_geom_angle
C6 O1 C2 122.65(10)
C4 O9 H9 109.5
O9 C4 C3 124.15(12)
O9 C4 C5 113.51(11)
C3 C4 C5 122.34(12)
C4 C3 C2 117.96(11)
C4 C3 C8 124.25(12)
C2 C3 C8 117.80(11)
O7 C2 O1 115.57(11)
O7 C2 C3 126.07(12)
O1 C2 C3 118.36(11)
C6 C5 C4 117.42(12)
C6 C5 C10 124.02(12)
C4 C5 C10 118.51(12)
C5 C6 O1 121.22(12)
C5 C6 C11 128.87(12)
O1 C6 C11 109.90(10)
C6 C11 C16 111.18(11)
C6 C11 C12 109.37(11)
C16 C11 C12 112.16(12)
C6 C11 H11 108.0
C16 C11 H11 108.0
C12 C11 H11 108.0
C5 C10 H10A 109.5
C5 C10 H10B 109.5
H10A C10 H10B 109.5
C5 C10 H10C 109.5
H10A C10 H10C 109.5
H10B C10 H10C 109.5
C3 C8 H8A 109.5
C3 C8 H8B 109.5
H8A C8 H8B 109.5
C3 C8 H8C 109.5
H8A C8 H8C 109.5
H8B C8 H8C 109.5
O17 C12 C13 121.96(14)
O17 C12 C11 120.78(14)
C13 C12 C11 117.17(13)
C11 C16 H16A 109.5
C11 C16 H16B 109.5
H16A C16 H16B 109.5
C11 C16 H16C 109.5
H16A C16 H16C 109.5
H16B C16 H16C 109.5
C12 C13 C14 111.61(16)
C12 C13 C18 108.41(13)
C14 C13 C18 111.07(14)
C12 C13 H13 108.6
C14 C13 H13 108.6
C18 C13 H13 108.6
C13 C18 H18A 109.5
C13 C18 H18B 109.5
H18A C18 H18B 109.5
C13 C18 H18C 109.5
H18A C18 H18C 109.5
H18B C18 H18C 109.5
C15 C14 C13 113.13(16)
C15 C14 H14A 109.0
C13 C14 H14A 109.0
C15 C14 H14B 109.0
C13 C14 H14B 109.0
H14A C14 H14B 107.8
C14 C15 H15A 109.5
C14 C15 H15B 109.5
H15A C15 H15B 109.5
C14 C15 H15C 109.5
H15A C15 H15C 109.5
H15B C15 H15C 109.5

loop_
_geom_bond_atom_site_label_1
_geom_bond_atom_site_label_2
_geom_bond_distance
O1 C6 1.3720(16)
O1 C2 1.3737(15)
O7 C2 1.2250(16)
O9 C4 1.3381(17)
O9 H9 0.8400
C4 C3 1.3682(17)
C4 C5 1.4423(18)
C3 C2 1.4246(19)
C3 C8 1.4954(18)
C5 C6 1.3414(19)
C5 C10 1.5039(19)
C6 C11 1.5051(18)
C11 C16 1.527(2)
C11 C12 1.535(2)
C11 H11 1.0000
O17 C12 1.2072(18)
C10 H10A 0.9800
C10 H10B 0.9800
C10 H10C 0.9800
C8 H8A 0.9800
C8 H8B 0.9800
C8 H8C 0.9800
C12 C13 1.505(2)
C16 H16A 0.9800
C16 H16B 0.9800
C16 H16C 0.9800
C13 C14 1.524(3)
C13 C18 1.539(3)
C13 H13 1.0000
C18 H18A 0.9800
C18 H18B 0.9800
C18 H18C 0.9800
C14 C15 1.520(3)
C14 H14A 0.9900
C14 H14B 0.9900
C15 H15A 0.9800
C15 H15B 0.9800
C15 H15C 0.9800

loop_
_geom_torsion_atom_site_label_1
_geom_torsion_atom_site_label_2
_geom_torsion_atom_site_label_3
_geom_torsion_atom_site_label_4
_geom_torsion
O9 C4 C3 C2 177.78(12)
C5 C4 C3 C2 -2.72(19)
O9 C4 C3 C8 -2.7(2)
C5 C4 C3 C8 176.78(12)
C6 O1 C2 O7 -179.32(12)
C6 O1 C2 C3 0.77(18)
C4 C3 C2 O7 -178.90(13)
C8 C3 C2 O7 1.6(2)
C4 C3 C2 O1 1.01(18)
C8 C3 C2 O1 -178.52(12)
O9 C4 C5 C6 -177.82(12)
C3 C4 C5 C6 2.63(19)
O9 C4 C5 C10 4.59(18)
C3 C4 C5 C10 -174.96(14)
C4 C5 C6 O1 -0.79(19)
C10 C5 C6 O1 176.66(13)
C4 C5 C6 C11 -179.05(13)
C10 C5 C6 C11 -1.6(2)
C2 O1 C6 C5 -0.86(19)
C2 O1 C6 C11 177.70(11)
C5 C6 C11 C16 104.50(17)
O1 C6 C11 C16 -73.92(14)
C5 C6 C11 C12 -131.10(15)
O1 C6 C11 C12 50.48(14)
C6 C11 C12 O17 -115.50(15)
C16 C11 C12 O17 8.33(19)
C6 C11 C12 C13 67.92(15)
C16 C11 C12 C13 -168.25(13)
O17 C12 C13 C14 36.2(2)
C11 C12 C13 C14 -147.26(13)
O17 C12 C13 C18 -86.43(19)
C11 C12 C13 C18 90.10(15)
C12 C13 C14 C15 67.4(3)
C18 C13 C14 C15 -171.5(2)
